data_9000869
loop_
_publ_author_name
'Lin, J. C.'
'Guggenheim, S.'

_publ_section_title
;The crystal structure of a Li,Be-rich brittle mica: a
 dioctahedral-trioctahedral intermediate
;
_journal_name_full 'American Mineralogist'
_journal_page_first 130
_journal_page_last 142
_journal_volume 68
_journal_year 1983
_chemical_compound_source 'Mops pegmatite, Salisbury district, Zimbabwe'
_chemical_formula_sum 'Al3.68 Be0.58 Ca H2 Li0.5 O12 Si1.74'
_chemical_name_mineral Mica
_space_group_IT_number 9
_symmetry_space_group_name_Hall 'C -2yc'
_symmetry_space_group_name_H-M 'C 1 c 1'
_cell_angle_alpha 90
_cell_angle_beta 95.39
_cell_angle_gamma 90
_cell_formula_units_Z 4
_cell_length_a 5.058
_cell_length_b 8.763
_cell_length_c 19.111
_cell_volume 843.316
_database_code_amcsd 0000888
_exptl_crystal_density_diffrn 3.079
_cod_original_formula_sum 'Ca Li.5 Al3.68 Si1.74 Be.58 O12 H2'
_cod_database_code 9000869

loop_
_space_group_symop_operation_xyz
x,y,z
1/2+x,1/2+y,z
x,-y,1/2+z
1/2+x,1/2-y,1/2+z

loop_
_atom_site_aniso_label
_atom_site_aniso_U_11
_atom_site_aniso_U_22
_atom_site_aniso_U_33
_atom_site_aniso_U_12
_atom_site_aniso_U_13
_atom_site_aniso_U_23
Ca1 0.01747 0.01906 0.00734 -0.00089 0.00146 -0.00084
Al2_1 0.00488 0.00467 0.00458 0.00134 0.00000 0.00000
Al3 0.00450 0.00661 0.00550 -0.00134 0.00146 0.00042
Al1 0.00668 0.01517 0.00660 -0.00358 0.00049 0.00338
Si1 0.00668 0.01517 0.00660 -0.00358 0.00049 0.00338
Be1 0.00668 0.01517 0.00660 -0.00358 0.00049 0.00338
Al11 0.00540 0.00156 0.00202 0.00179 0.00049 -0.00093
Si11 0.00540 0.00156 0.00202 0.00179 0.00049 -0.00093
Be11 0.00540 0.00156 0.00202 0.00179 0.00049 -0.00093
Al2_2 0.00501 0.01206 0.00275 -0.00156 -0.00097 0.00093
Si2 0.00501 0.01206 0.00275 -0.00156 -0.00097 0.00093
Al22 0.00707 0.00117 0.00587 0.00201 0.00049 0.00034
Be22 0.00707 0.00117 0.00587 0.00201 0.00049 0.00034
O1 0.00642 0.00778 0.00220 0.00291 0.00097 0.00084
O11 0.00514 0.01089 0.00183 0.00112 0.00097 0.00253
O2 0.00899 0.00622 0.00495 0.00134 -0.00146 -0.00084
O22 0.00771 0.00428 0.00550 -0.00134 0.00097 0.00169
O3 0.01156 0.01284 0.00770 0.00313 0.00049 0.00338
O33 0.00899 0.00506 0.00844 -0.00335 0.00631 -0.00084
O4 0.00899 0.01478 0.00697 -0.00134 -0.00194 0.00084
O44 0.00771 0.00622 0.00990 0.00022 0.00049 0.00422
O5 0.00642 0.01128 0.00660 0.00313 -0.00097 0.00000
O55 0.00642 0.00856 0.00807 0.00156 -0.00194 -0.00338
O-H6 0.00257 0.01284 0.00569 0.00045 -0.00097 -0.00338
O-H66 0.01028 0.00506 0.00752 -0.00380 0.00534 0.00000

loop_
_atom_site_label
_atom_site_fract_x
_atom_site_fract_y
_atom_site_fract_z
_atom_site_occupancy
_atom_site_U_iso_or_equiv
_atom_site_type_symbol
_atom_site_attached_hydrogens
Ca1 0.00000 0.09104 0.25000 1.00000 ? Ca 0
Li1 0.25900 0.24800 0.50300 0.50000 0.01393 Li 0
Al2_1 0.74580 0.91520 0.99990 1.00000 ? Al 0
Al3 0.25350 0.08470 0.00000 1.00000 ? Al 0
Al1 0.46530 0.92380 0.14210 0.71000 ? Al 0
Si1 0.46530 0.92380 0.14210 0.05000 ? Si 0
Be1 0.46530 0.92380 0.14210 0.24000 ? Be 0
Al11 0.53460 0.07680 0.85520 0.15000 ? Al 0
Si11 0.53460 0.07680 0.85520 0.81000 ? Si 0
Be11 0.53460 0.07680 0.85520 0.04000 ? Be 0
Al2_2 0.45750 0.25350 0.14430 0.12000 ? Al 0
Si2 0.45750 0.25350 0.14430 0.88000 ? Si 0
Al22 0.54360 0.74500 0.85720 0.70000 ? Al 0
Be22 0.54360 0.74500 0.85720 0.30000 ? Be 0
O1 0.95800 0.43970 0.05170 1.00000 ? O 0
O11 0.04600 0.56480 0.94020 1.00000 ? O 0
O2 0.40000 0.25200 0.05820 1.00000 ? O 0
O22 0.61000 0.74920 0.94670 1.00000 ? O 0
O3 0.36200 0.09270 0.17500 1.00000 ? O 0
O33 0.64200 0.91720 0.82310 1.00000 ? O 0
O4 0.27500 0.77530 0.16710 1.00000 ? O 0
O44 0.71400 0.22080 0.83130 1.00000 ? O 0
O5 0.29100 0.39020 0.17600 1.00000 ? O 0
O55 0.73000 0.60340 0.82250 1.00000 ? O 0
O-H6 0.44900 0.57040 0.04950 1.00000 ? O 1
O-H66 0.55000 0.43450 0.94900 1.00000 ? O 1

loop_
_cod_changelog_entry_id
_cod_changelog_entry_author
_cod_changelog_entry_date
_cod_changelog_entry_text
1
;cod-tools version 3.8.0
Id: cif_guess_AMCSD_atom_types 9574 2023-05-10 09:00:05Z saulius
;
2023-05-10T18:46:50+03:00
;Derived atom types and hydrogen counts
from atom names that follow the AMCSD naming convention
(Wat == water, O-H == hydroxyl).
;
2
;cod-tools version 3.10.1
Id: cif_fix_AMCSD_aniso_labels 10200 2024-08-01 14:09:44Z saulius
;
2024-08-02T12:19:52+03:00
;Changed the following '_atom_site_aniso_label' values:
'OH6' -> 'O-H6'
'OH66' -> 'O-H66'
;
3
;cod-tools version 3.10.1
Id: cif_fix_AMCSD_atom_labels 10224 2024-08-07 11:09:31Z saulius
;
2024-08-07T19:38:07+03:00
;Changed the following '_atom_site_label' values:
the first duplicated label 'Al2'  converted to 'Al2_1'
duplicated label 'Al2' at index 10 converted to 'Al2_2'
;

loop_
_cod_related_entry_id
_cod_related_entry_database
_cod_related_entry_code
1 AMCSD 0000888
